data_1529842
loop_
_publ_author_name
'de Leeuw, D.M.'
'Geelen, G.P.J.'
'Mutsaers, C.A.H.A.'
'Langereis, C.'

_publ_section_title
;
 Compounds and Phase Compatabilities in the System La2 O3Sr O- Cu O at 950
 C
;
_journal_name_full 'Journal of Solid State Chemistry'
_journal_page_first 276
_journal_page_last 285
_journal_volume 80
_journal_year 1989
_chemical_formula_sum 'Cu2 La1.1 O5.8 Sr1.9'
_chemical_name_systematic 'La1.1 Sr1.9 Cu2 O5.8'
_space_group_IT_number 71
_symmetry_space_group_name_Hall '-I 2 2'
_symmetry_space_group_name_H-M 'I m m m'
_cell_angle_alpha 90
_cell_angle_beta 90
_cell_angle_gamma 90
_cell_formula_units_Z 6
_cell_length_a 3.806
_cell_length_b 11.484
_cell_length_c 20.234
_cell_volume 884.390
_citation_journal_id_ASTM JSSCBI
_cod_data_source_file deLeeuw_JSSCBI_1989_1801.cif
_cod_data_source_block Cu2La1.1O5.8Sr1.9
_cod_original_cell_volume 884.3898
_cod_database_code 1529842

loop_
_symmetry_equiv_pos_as_xyz
x,y,z
-x,-y,z
x,-y,-z
-x,y,-z
-x,-y,-z
x,y,-z
-x,y,z
x,-y,z
x+1/2,y+1/2,z+1/2
-x+1/2,-y+1/2,z+1/2
x+1/2,-y+1/2,-z+1/2
-x+1/2,y+1/2,-z+1/2
-x+1/2,-y+1/2,-z+1/2
x+1/2,y+1/2,-z+1/2
-x+1/2,y+1/2,z+1/2
x+1/2,-y+1/2,z+1/2

loop_
_atom_site_label
_atom_site_type_symbol
_atom_site_fract_x
_atom_site_fract_y
_atom_site_fract_z
_atom_site_occupancy
_atom_site_U_iso_or_equiv
Cu1 Cu+2 0 0 0.59 1 0.0
O4 O-2 0.5 0 0.446 1 0.0
La3 La+3 0 0 0.187 0.15 0.0
Cu2 Cu+2 0 0.342 0.602 1 0.0
Sr1 Sr+2 0 0 0.187 0.85 0.0
La1 La+3 0 0 0 1 0.0
O3 O-2 0.5 0 0.11 1 0.0
O2 O-2 0 0.17 0.12 0.35 0.0
La2 La+3 0 0.309 0 1 0.0
O6 O-2 0 0.415 0.729 1 0.0
O5 O-2 0 0 0.683 1 0.0
O7 O-2 0 0.33 0.5 1 0.0
Sr2 Sr+2 0 0.324 0.183 1 0.0
O1 O-2 0 0.105 0.397 1 0.0
